data_2017180
loop_
_publ_author_name
'Maouel, Hind A.'
'Alonzo, V\'eronique'
'Roisnel, Thierry'
'Rebbah, Houria'
'Le Fur, Eric'

_publ_section_title
;
 The first three-dimensional vanadium hypophosphite
;
_journal_coeditor_code FN3018
_journal_issue 7
_journal_name_full 'Acta Crystallographica Section C'
_journal_page_first i36
_journal_page_last i38
_journal_paper_doi 10.1107/S0108270109021325
_journal_volume 65
_journal_year 2009
_chemical_formula_iupac 'V (H2 P O2)3'
_chemical_formula_moiety 'H12 O12 P6 V2'
_chemical_formula_sum 'H12 O12 P6 V2'
_chemical_formula_weight 491.8
_chemical_name_systematic
;
vanadium hypophosphite
;
_space_group_crystal_system monoclinic
_space_group_IT_number 14
_space_group_name_H-M_alt 'P 1 21/n 1'
_symmetry_space_group_name_Hall '-P 2yn'
_symmetry_space_group_name_H-M 'P 1 21/n 1'
_audit_creation_method 'WinGX routine CIF_UPDATE'
_cell_angle_alpha 90
_cell_angle_beta 99.807(2)
_cell_angle_gamma 90
_cell_formula_units_Z 4
_cell_length_a 11.4985(3)
_cell_length_b 11.7771(5)
_cell_length_c 11.5999(4)
_cell_measurement_reflns_used 9018
_cell_measurement_temperature 293(2)
_cell_measurement_theta_max 27.485
_cell_measurement_theta_min 2.91
_cell_volume 1547.89(9)
_computing_cell_refinement 'DIRAX/LSQ (Duisenberg, 1992)'
_computing_data_collection 'COLLECT (Nonius, 1998)'
_computing_data_reduction 'EvalCCD (Duisenberg, 1998)'
_computing_molecular_graphics 'DIAMOND (Brandenburg, 2005)'
_computing_publication_material 'WinGX (Farrugia, 1999)'
_computing_structure_refinement 'SHELXL97 (Sheldrick, 2008)'
_computing_structure_solution 'SIR97 (Altomare <i>et al.</i>,  1999)'
_diffrn_measured_fraction_theta_full 0.994
_diffrn_measured_fraction_theta_max 0.994
_diffrn_measurement_device '95mm CCD camera on \k-goniostat'
_diffrn_measurement_device_type 'Nonius KappaCCD'
_diffrn_measurement_method 'CCD rotation images, thick slices'
_diffrn_radiation_type MoK\a
_diffrn_radiation_wavelength 0.71073
_diffrn_reflns_av_R_equivalents 0.1166
_diffrn_reflns_limit_h_max 14
_diffrn_reflns_limit_h_min -14
_diffrn_reflns_limit_k_max 13
_diffrn_reflns_limit_k_min -15
_diffrn_reflns_limit_l_max 15
_diffrn_reflns_limit_l_min -15
_diffrn_reflns_number 20258
_diffrn_reflns_theta_full 27.53
_diffrn_reflns_theta_max 27.53
_diffrn_reflns_theta_min 3.56
_exptl_absorpt_coefficient_mu 1.875
_exptl_absorpt_correction_type none
_exptl_crystal_colour green
_exptl_crystal_density_diffrn 2.11
_exptl_crystal_density_method 'not measured'
_exptl_crystal_description prism
_exptl_crystal_F_000 976
_exptl_crystal_size_max 0.151
_exptl_crystal_size_mid 0.054
_exptl_crystal_size_min 0.044
_refine_diff_density_max 0.497
_refine_diff_density_min -0.542
_refine_ls_extinction_coef 0.0013(3)
_refine_ls_extinction_expression Fc^*^=kFc[1+0.001xFc^2^\l^3^/sin(2\q)]^-1/4^
_refine_ls_extinction_method '(SHELXL97; Sheldrick, 2008)'
_refine_ls_goodness_of_fit_ref 1.039
_refine_ls_hydrogen_treatment refxyz
_refine_ls_matrix_type full
_refine_ls_number_parameters 219
_refine_ls_number_reflns 3550
_refine_ls_number_restraints 0
_refine_ls_restrained_S_all 1.039
_refine_ls_R_factor_gt 0.0529
_refine_ls_shift/su_max 0.006
_refine_ls_structure_factor_coef Fsqd
_refine_ls_weighting_details 'calc w=1/[\s^2^(Fo^2^)+(0.0199P)^2^+4.0183P] where P=(Fo^2^+2Fc^2^)/3'
_refine_ls_weighting_scheme calc
_refine_ls_wR_factor_ref 0.0905
_reflns_number_gt 2426
_reflns_number_total 3550
_reflns_threshold_expression I>2\s(I)
_cod_data_source_file fn3018.cif
_cod_data_source_block I
_cod_database_code 2017180
_cod_database_fobs_code 2017180

loop_
_space_group_symop_operation_xyz
'x, y, z'
'-x+1/2, y+1/2, -z+1/2'
'-x, -y, -z'
'x-1/2, -y-1/2, z-1/2'

loop_
_atom_site_type_symbol
_atom_site_label
_atom_site_fract_x
_atom_site_fract_y
_atom_site_fract_z
_atom_site_U_iso_or_equiv
_atom_site_adp_type
_atom_site_calc_flag
_atom_site_refinement_flags
_atom_site_occupancy
_atom_site_disorder_assembly
_atom_site_disorder_group
V V1 0.24603(7) 0.18513(6) 0.69692(7) 0.01900(19) Uani d . 1 . .
V V2 0.22812(6) 0.20319(7) 0.18963(7) 0.0203(2) Uani d . 1 . .
P P1 0.35198(11) -0.02754(11) 0.30844(13) 0.0302(3) Uani d . 1 . .
P P2 -0.04238(10) 0.22262(11) 0.06807(11) 0.0245(3) Uani d . 1 . .
P P3 0.47390(11) 0.34106(12) 0.23653(12) 0.0281(3) Uani d . 1 . .
P P4 0.30125(14) 0.08384(12) 0.95864(12) 0.0357(4) Uani d . 1 . .
P P5 0.23503(15) 0.41320(12) 0.84204(14) 0.0399(4) Uani d . 1 . .
P P6 0.11404(12) 0.20824(14) 0.42549(12) 0.0334(3) Uani d . 1 . .
O O1 0.2886(3) 0.5289(3) 0.8650(3) 0.0331(8) Uani d . 1 . .
O O2 0.3095(3) -0.1342(3) 0.3592(3) 0.0320(8) Uani d . 1 . .
O O3 -0.1071(3) 0.3117(3) 0.1251(3) 0.0303(8) Uani d . 1 . .
O O4 0.2596(3) 0.1751(3) 1.0298(3) 0.0377(9) Uani d . 1 . .
O O5 0.3366(3) 0.1189(3) 0.8447(3) 0.0302(8) Uani d . 1 . .
O O6 0.6033(3) 0.3188(3) 0.2748(3) 0.0300(8) Uani d . 1 . .
O O7 0.2806(3) 0.3429(3) 0.7523(3) 0.0342(9) Uani d . 1 . .
O O8 0.2606(3) 0.0390(3) 0.2302(4) 0.0415(10) Uani d . 1 . .
O O9 0.1450(3) 0.2435(3) 0.5517(3) 0.0301(8) Uani d . 1 . .
O O10 0.0580(3) 0.1621(3) 0.1444(3) 0.0332(9) Uani d . 1 . .
O O11 0.2025(3) 0.2393(4) 0.3511(3) 0.0473(11) Uani d . 1 . .
O O12 0.3974(3) 0.2392(3) 0.2420(3) 0.0409(10) Uani d . 1 . .
H H1A 0.401(5) 0.035(5) 0.403(5) 0.049 Uiso d . 1 . .
H H1B 0.448(5) -0.043(5) 0.247(5) 0.049 Uiso d . 1 . .
H H2A -0.118(5) 0.142(5) 0.003(5) 0.049 Uiso d . 1 . .
H H2B -0.001(5) 0.278(5) -0.027(5) 0.049 Uiso d . 1 . .
H H3A 0.451(4) 0.423(5) 0.311(5) 0.049 Uiso d . 1 . .
H H3B 0.462(5) 0.387(5) 0.127(5) 0.049 Uiso d . 1 . .
H H4A 0.205(5) 0.013(5) 0.935(5) 0.049 Uiso d . 1 . .
H H4B 0.387(4) 0.013(5) 1.006(5) 0.049 Uiso d . 1 . .
H H5A 0.224(5) 0.365(5) 0.936(5) 0.049 Uiso d . 1 . .
H H5B 0.116(5) 0.411(5) 0.829(5) 0.049 Uiso d . 1 . .
H H6A 0.091(5) 0.095(5) 0.421(5) 0.049 Uiso d . 1 . .
H H6B 0.007(5) 0.249(5) 0.386(5) 0.049 Uiso d . 1 . .

loop_
_atom_site_aniso_label
_atom_site_aniso_U_11
_atom_site_aniso_U_22
_atom_site_aniso_U_33
_atom_site_aniso_U_12
_atom_site_aniso_U_13
_atom_site_aniso_U_23
V1 0.0206(4) 0.0182(4) 0.0190(4) -0.0005(3) 0.0058(3) -0.0008(3)
V2 0.0204(4) 0.0220(4) 0.0187(4) -0.0005(3) 0.0033(3) 0.0005(4)
P1 0.0271(7) 0.0223(7) 0.0383(8) -0.0031(6) -0.0028(6) 0.0086(6)
P2 0.0207(6) 0.0283(7) 0.0242(7) 0.0002(5) 0.0027(5) -0.0041(6)
P3 0.0204(6) 0.0313(7) 0.0329(8) 0.0017(6) 0.0050(5) 0.0047(6)
P4 0.0600(10) 0.0244(7) 0.0273(8) 0.0120(7) 0.0201(7) 0.0067(6)
P5 0.0637(10) 0.0181(7) 0.0469(10) -0.0038(7) 0.0351(8) -0.0032(7)
P6 0.0290(7) 0.0503(9) 0.0208(7) -0.0022(7) 0.0035(5) -0.0003(7)
O1 0.046(2) 0.0171(17) 0.034(2) 0.0030(16) 0.0025(17) -0.0014(16)
O2 0.045(2) 0.0203(18) 0.031(2) -0.0015(16) 0.0077(16) 0.0057(15)
O3 0.0289(17) 0.0278(19) 0.038(2) 0.0020(16) 0.0153(15) -0.0021(16)
O4 0.061(2) 0.032(2) 0.023(2) 0.0132(19) 0.0158(18) 0.0015(16)
O5 0.0291(18) 0.043(2) 0.0199(18) 0.0078(16) 0.0071(15) 0.0030(16)
O6 0.0160(15) 0.049(2) 0.0257(18) 0.0016(16) 0.0048(13) 0.0000(17)
O7 0.043(2) 0.027(2) 0.036(2) -0.0029(17) 0.0155(17) -0.0055(16)
O8 0.0305(19) 0.029(2) 0.059(3) 0.0004(17) -0.0079(18) 0.0171(19)
O9 0.0386(19) 0.0309(19) 0.0213(18) 0.0118(16) 0.0067(15) 0.0007(15)
O10 0.0246(17) 0.0252(19) 0.047(2) 0.0027(15) -0.0034(16) 0.0076(17)
O11 0.051(2) 0.068(3) 0.026(2) -0.016(2) 0.0163(18) -0.007(2)
O12 0.0247(18) 0.044(2) 0.050(2) -0.0100(17) -0.0043(17) 0.0121(19)

loop_
_atom_type_symbol
_atom_type_description
_atom_type_scat_dispersion_real
_atom_type_scat_dispersion_imag
_atom_type_scat_source
H H 0 0 'International Tables Vol C Tables 4.2.6.8 and 6.1.1.4'
O O 0.0106 0.006 'International Tables Vol C Tables 4.2.6.8 and 6.1.1.4'
P P 0.1023 0.0942 'International Tables Vol C Tables 4.2.6.8 and 6.1.1.4'
V V 0.3005 0.5294 'International Tables Vol C Tables 4.2.6.8 and 6.1.1.4'

loop_
_geom_angle_atom_site_label_1
_geom_angle_atom_site_label_2
_geom_angle_atom_site_label_3
_geom_angle_site_symmetry_1
_geom_angle_site_symmetry_3
_geom_angle
_geom_angle_publ_flag
O7 V1 O1 . 2_546 177.79(15) y
O7 V1 O9 . . 90.39(15) ?
O1 V1 O9 2_546 . 87.82(14) ?
O7 V1 O6 . 4_566 90.56(15) ?
O1 V1 O6 2_546 4_566 90.71(15) ?
O9 V1 O6 . 4_566 89.14(14) ?
O7 V1 O3 . 4_666 88.90(14) ?
O1 V1 O3 2_546 4_666 89.90(14) ?
O9 V1 O3 . 4_666 93.05(14) y
O6 V1 O3 4_566 4_666 177.75(15) ?
O7 V1 O5 . . 92.36(15) ?
O1 V1 O5 2_546 . 89.51(15) ?
O9 V1 O5 . . 175.46(15) y
O6 V1 O5 4_566 . 87.22(13) y
O3 V1 O5 4_666 . 90.62(14) ?
O4 V2 O12 1_554 . 89.79(17) ?
O4 V2 O11 1_554 . 176.70(17) ?
O12 V2 O11 . . 87.77(16) ?
O4 V2 O10 1_554 . 92.31(16) ?
O12 V2 O10 . . 177.05(15) ?
O11 V2 O10 . . 90.21(16) ?
O4 V2 O8 1_554 . 90.13(16) ?
O12 V2 O8 . . 90.02(15) ?
O11 V2 O8 . . 92.08(18) ?
O10 V2 O8 . . 87.90(14) ?
O4 V2 O2 1_554 2 87.75(14) ?
O12 V2 O2 . 2 92.00(15) ?
O11 V2 O2 . 2 90.13(17) ?
O10 V2 O2 . 2 90.16(14) ?
O8 V2 O2 . 2 177.06(15) ?
O8 P1 O2 . . 115.8(2) ?
O8 P1 H1A . . 111(2) ?
O2 P1 H1A . . 105(2) ?
O8 P1 H1B . . 107(2) ?
O2 P1 H1B . . 115(2) ?
H1A P1 H1B . . 103(3) ?
O3 P2 O10 . . 117.3(2) y
O3 P2 H2A . . 113(2) ?
O10 P2 H2A . . 110(2) ?
O3 P2 H2B . . 106(2) ?
O10 P2 H2B . . 110(2) ?
H2A P2 H2B . . 99(3) ?
O12 P3 O6 . . 114.1(2) y
O12 P3 H3A . . 112(2) ?
O6 P3 H3A . . 103(2) ?
O12 P3 H3B . . 113(2) ?
O6 P3 H3B . . 106(2) ?
H3A P3 H3B . . 108(3) y
O4 P4 O5 . . 116.8(2) ?
O4 P4 H4A . . 103(2) y
O5 P4 H4A . . 109(2) ?
O4 P4 H4B . . 121(2) y
O5 P4 H4B . . 104(2) ?
H4A P4 H4B . . 102(3) ?
O7 P5 O1 . . 116.4(2) ?
O7 P5 H5A . . 117(3) ?
O1 P5 H5A . . 111(3) ?
O7 P5 H5B . . 113(2) ?
O1 P5 H5B . . 114(2) ?
H5A P5 H5B . . 81(3) y
O11 P6 O9 . . 115.2(2) ?
O11 P6 H6A . . 112(2) ?
O9 P6 H6A . . 108(2) ?
O11 P6 H6B . . 113(2) ?
O9 P6 H6B . . 107(2) ?
H6A P6 H6B . . 100(3) ?
P5 O1 V1 . 2_556 136.4(2) ?
P1 O2 V2 . 2_545 138.6(2) ?
P2 O3 V1 . 4_565 135.3(2) ?
P4 O4 V2 . 1_556 140.5(2) ?
P4 O5 V1 . . 132.7(2) ?
P3 O6 V1 . 4_665 135.8(2) ?
P5 O7 V1 . . 132.1(2) ?
P1 O8 V2 . . 137.1(2) ?
P6 O9 V1 . . 137.1(2) ?
P2 O10 V2 . . 131.1(2) ?
P6 O11 V2 . . 136.0(3) ?
P3 O12 V2 . . 135.4(2) ?

loop_
_geom_bond_atom_site_label_1
_geom_bond_atom_site_label_2
_geom_bond_site_symmetry_2
_geom_bond_distance
_geom_bond_publ_flag
V1 O7 . 1.984(3) y
V1 O1 2_546 1.991(3) ?
V1 O9 . 1.998(3) ?
V1 O6 4_566 2.004(3) ?
V1 O3 4_666 2.006(3) ?
V1 O5 . 2.007(3) y
V2 O4 1_554 1.976(3) y
V2 O12 . 1.984(3) ?
V2 O11 . 1.990(4) ?
V2 O10 . 1.996(3) ?
V2 O8 . 2.010(4) ?
V2 O2 2 2.023(3) y
P1 O8 . 1.488(4) ?
P1 O2 . 1.504(3) ?
P1 H1A . 1.36(6) ?
P1 H1B . 1.43(5) y
P2 O3 . 1.504(3) ?
P2 O10 . 1.508(3) y
P2 H2A . 1.42(5) ?
P2 H2B . 1.43(5) ?
P3 O12 . 1.495(4) ?
P3 O6 . 1.502(3) ?
P3 H3A . 1.35(6) ?
P3 H3B . 1.37(6) ?
P4 O4 . 1.484(4) y
P4 O5 . 1.505(4) ?
P4 H4A . 1.38(6) ?
P4 H4B . 1.34(5) ?
P5 O7 . 1.493(4) ?
P5 O1 . 1.500(4) ?
P5 H5A . 1.25(6) y
P5 H5B . 1.36(5) ?
P6 O11 . 1.488(4) ?
P6 O9 . 1.505(3) ?
P6 H6A . 1.36(6) ?
P6 H6B . 1.32(5) ?
O1 V1 2_556 1.991(3) ?
O2 V2 2_545 2.023(3) ?
O3 V1 4_565 2.006(3) ?
O4 V2 1_556 1.976(3) ?
O6 V1 4_665 2.004(3) ?
